data_7052799
loop_
_publ_author_name
'Goswami, Shyamaprosad'
'Das, Nirmal Kumar'
'Sen, Debabrata'
'Hazra, Giridhari'
'Goh, Jia Hao'
'Sing, Yeap Chin'
'Fun, Hoong-Kun'

_publ_section_title
;
 Recognition of acids involved in Krebs cycle by
 9-anthrylmethyl-di(6-acetylamino-2-picolyl)amine: a case of selective
 fluorescence enhancement for maleic acid
;
_journal_issue 12
_journal_name_full 'New Journal of Chemistry'
_journal_page_first 2811
_journal_paper_doi 10.1039/c1nj20339h
_journal_volume 35
_journal_year 2011
_chemical_formula_moiety '2(C31 H30 N5 O2), 4(C4 H4 O4), C4 H2 O4, 2(H2 O)'
_chemical_formula_sum 'C41 H41 N5 O13'
_chemical_formula_weight 811.79
_chemical_name_systematic
;
?
;
_space_group_IT_number 14
_symmetry_cell_setting monoclinic
_symmetry_space_group_name_Hall '-P 2ybc'
_symmetry_space_group_name_H-M 'P 1 21/c 1'
_atom_sites_solution_hydrogens geom
_atom_sites_solution_primary direct
_atom_sites_solution_secondary difmap
_audit_creation_method SHELXL-97
_cell_angle_alpha 90.00
_cell_angle_beta 101.086(2)
_cell_angle_gamma 90.00
_cell_formula_units_Z 4
_cell_length_a 13.9724(4)
_cell_length_b 32.9044(9)
_cell_length_c 8.6563(2)
_cell_measurement_reflns_used 9929
_cell_measurement_temperature 100.0(1)
_cell_measurement_theta_max 27.87
_cell_measurement_theta_min 2.38
_cell_volume 3905.50(18)
_computing_cell_refinement 'SAINT (Bruker, 2005)'
_computing_data_collection 'APEX2 (Bruker, 2005)'
_computing_data_reduction SAINT
_computing_molecular_graphics SHELXTL
_computing_publication_material 'SHELXTL, PLATON (Spek, 2009)'
_computing_structure_refinement SHELXTL
_computing_structure_solution 'SHELXTL (Sheldrick, 2008)'
_diffrn_ambient_temperature 100
_diffrn_measured_fraction_theta_full 0.990
_diffrn_measured_fraction_theta_max 0.990
_diffrn_measurement_device_type
;
Bruker SMART APEXII CCD area-detector diffractometer
;
_diffrn_measurement_method '\f and \w scans'
_diffrn_radiation_monochromator graphite
_diffrn_radiation_source 'fine-focus sealed tube'
_diffrn_radiation_type MoK\a
_diffrn_radiation_wavelength 0.71073
_diffrn_reflns_av_R_equivalents 0.0461
_diffrn_reflns_av_sigmaI/netI 0.0680
_diffrn_reflns_limit_h_max 12
_diffrn_reflns_limit_h_min -19
_diffrn_reflns_limit_k_max 45
_diffrn_reflns_limit_k_min -45
_diffrn_reflns_limit_l_max 12
_diffrn_reflns_limit_l_min -12
_diffrn_reflns_number 49862
_diffrn_reflns_theta_full 30.03
_diffrn_reflns_theta_max 30.03
_diffrn_reflns_theta_min 2.48
_diffrn_standards_number 0
_exptl_absorpt_coefficient_mu 0.104
_exptl_absorpt_correction_T_max 0.9909
_exptl_absorpt_correction_T_min 0.9381
_exptl_absorpt_correction_type multi-scan
_exptl_absorpt_process_details '(<i>SADABS</i>; Bruker, 2005)'
_exptl_crystal_colour yellow
_exptl_crystal_density_diffrn 1.381
_exptl_crystal_density_method 'not measured'
_exptl_crystal_description block
_exptl_crystal_F_000 1704
_exptl_crystal_size_max 0.62
_exptl_crystal_size_mid 0.17
_exptl_crystal_size_min 0.09
_refine_diff_density_max 1.322
_refine_diff_density_min -0.983
_refine_diff_density_rms 0.081
_refine_ls_extinction_method none
_refine_ls_goodness_of_fit_ref 1.047
_refine_ls_hydrogen_treatment mixed
_refine_ls_matrix_type full
_refine_ls_number_parameters 675
_refine_ls_number_reflns 11307
_refine_ls_number_restraints 0
_refine_ls_restrained_S_all 1.047
_refine_ls_R_factor_all 0.1429
_refine_ls_R_factor_gt 0.0872
_refine_ls_shift/su_max 0.000
_refine_ls_shift/su_mean 0.000
_refine_ls_structure_factor_coef Fsqd
_refine_ls_weighting_details 'calc w=1/[\s^2^(Fo^2^)+(0.1180P)^2^+4.1389P] where P=(Fo^2^+2Fc^2^)/3'
_refine_ls_weighting_scheme calc
_refine_ls_wR_factor_gt 0.2207
_refine_ls_wR_factor_ref 0.2570
_reflns_number_gt 6796
_reflns_number_total 11307
_reflns_threshold_expression I>2\s(I)
_cod_data_source_file c1nj20339h.txt
_cod_data_source_block a
_cod_depositor_comments
;
The following automatic conversions were performed:

'_symmetry_cell_setting' value 'Monoclinic' changed to 'monoclinic'
according to /home/saulius/struct/CIF-dictionaries/cif_core.dic
dictionary named 'cif_core.dic' version 2.4.1 from 2010-06-29.

Automatic conversion script
Id: cif_fix_values 1715 2011-07-08 13:25:40Z adriana 
;
_cod_original_sg_symbol_H-M 'P 21/c'
_cod_database_code 7052799

loop_
_symmetry_equiv_pos_as_xyz
'x, y, z'
'-x, y+1/2, -z+1/2'
'-x, -y, -z'
'x, -y-1/2, z-1/2'

loop_
_atom_site_label
_atom_site_type_symbol
_atom_site_fract_x
_atom_site_fract_y
_atom_site_fract_z
_atom_site_U_iso_or_equiv
_atom_site_adp_type
_atom_site_occupancy
_atom_site_symmetry_multiplicity
_atom_site_calc_flag
_atom_site_refinement_flags
_atom_site_disorder_assembly
_atom_site_disorder_group
O1 O -0.19810(15) 0.06524(7) 0.3234(2) 0.0331(5) Uani 1 1 d . . .
O2 O -0.14402(16) 0.16868(7) 1.3016(3) 0.0405(6) Uani 1 1 d . . .
N1 N -0.10715(17) 0.07544(8) 0.5676(3) 0.0246(5) Uani 1 1 d . . .
N2 N 0.05228(16) 0.06460(7) 0.6793(3) 0.0204(4) Uani 1 1 d . . .
N3 N 0.19525(16) 0.09388(7) 0.9134(3) 0.0188(4) Uani 1 1 d . . .
N4 N 0.08609(16) 0.11421(7) 1.1291(3) 0.0206(5) Uani 1 1 d . . .
N5 N -0.07086(17) 0.13049(7) 1.1374(3) 0.0249(5) Uani 1 1 d . . .
C1 C 0.2966(10) 0.1885(8) 1.021(3) 0.025(3) Uani 0.50 1 d P A 1
C2 C 0.3942(10) 0.1723(5) 1.043(2) 0.030(3) Uani 0.50 1 d P A 1
H2A H 0.4073 0.1499 0.9850 0.036 Uiso 0.50 1 calc PR A 1
C3 C 0.4657(7) 0.1898(4) 1.1463(15) 0.039(2) Uani 0.50 1 d P A 1
H3A H 0.5286 0.1793 1.1588 0.046 Uiso 0.50 1 calc PR A 1
C4 C 0.4479(8) 0.2241(5) 1.2383(18) 0.045(3) Uani 0.50 1 d P A 1
H4A H 0.4982 0.2354 1.3115 0.054 Uiso 0.50 1 calc PR A 1
C5 C 0.3564(9) 0.2398(4) 1.2169(15) 0.040(3) Uani 0.50 1 d P A 1
H5A H 0.3448 0.2623 1.2753 0.048 Uiso 0.50 1 calc PR A 1
C6 C 0.2767(10) 0.2222(7) 1.105(3) 0.034(3) Uani 0.50 1 d P A 1
C7 C 0.1838(9) 0.2372(4) 1.0976(15) 0.029(2) Uani 0.50 1 d P A 1
H7A H 0.1730 0.2582 1.1641 0.035 Uiso 0.50 1 calc PR A 1
C8 C 0.1057(7) 0.2210(4) 0.9902(16) 0.027(2) Uani 0.50 1 d P A 1
C9 C 0.0084(11) 0.2365(6) 0.980(2) 0.042(3) Uani 0.50 1 d P A 1
H9A H -0.0012 0.2585 1.0432 0.050 Uiso 0.50 1 calc PR A 1
C10 C -0.0683(12) 0.2207(6) 0.8847(19) 0.049(5) Uani 0.50 1 d P A 1
H10A H -0.1302 0.2315 0.8806 0.059 Uiso 0.50 1 calc PR A 1
C11 C -0.0540(13) 0.1861(5) 0.7861(18) 0.041(3) Uani 0.50 1 d P A 1
H11A H -0.1063 0.1751 0.7157 0.049 Uiso 0.50 1 calc PR A 1
C12 C 0.032(2) 0.1710(9) 0.798(4) 0.043(7) Uani 0.50 1 d P A 1
H12A H 0.0395 0.1484 0.7366 0.052 Uiso 0.50 1 calc PR A 1
C13 C 0.1217(10) 0.1869(6) 0.9032(17) 0.022(2) Uani 0.50 1 d P A 1
C14 C 0.2178(10) 0.1685(6) 0.917(2) 0.021(3) Uani 0.50 1 d P A 1
C1X C 0.2684(12) 0.1902(9) 1.002(3) 0.026(3) Uani 0.50 1 d P A 2
C2X C 0.3672(8) 0.1802(5) 1.0329(19) 0.029(2) Uani 0.50 1 d P A 2
H2XA H 0.3882 0.1585 0.9793 0.035 Uiso 0.50 1 calc PR A 2
C3X C 0.4345(8) 0.2011(4) 1.1391(18) 0.052(3) Uani 0.50 1 d P A 2
H3XA H 0.5000 0.1940 1.1534 0.062 Uiso 0.50 1 calc PR A 2
C4X C 0.4054(11) 0.2338(4) 1.2285(16) 0.058(5) Uani 0.50 1 d P A 2
H4XA H 0.4499 0.2457 1.3093 0.069 Uiso 0.50 1 calc PR A 2
C5X C 0.3151(9) 0.2466(4) 1.1948(17) 0.049(3) Uani 0.50 1 d P A 2
H5XA H 0.2991 0.2703 1.2428 0.058 Uiso 0.50 1 calc PR A 2
C6X C 0.2418(12) 0.2267(5) 1.091(2) 0.036(3) Uani 0.50 1 d P A 2
C7X C 0.1445(10) 0.2381(4) 1.0616(14) 0.034(3) Uani 0.50 1 d P A 2
H7XA H 0.1274 0.2604 1.1163 0.041 Uiso 0.50 1 calc PR A 2
C8X C 0.0712(7) 0.2192(4) 0.9583(16) 0.028(2) Uani 0.50 1 d P A 2
C9X C -0.0259(11) 0.2330(5) 0.9322(19) 0.043(4) Uani 0.50 1 d P A 2
H9XA H -0.0420 0.2551 0.9890 0.052 Uiso 0.50 1 calc PR A 2
C10X C -0.0963(13) 0.2146(6) 0.8251(17) 0.050(4) Uani 0.50 1 d P A 2
H10B H -0.1599 0.2245 0.8078 0.060 Uiso 0.50 1 calc PR A 2
C11X C -0.0732(12) 0.1800(5) 0.7386(19) 0.039(3) Uani 0.50 1 d P A 2
H11B H -0.1215 0.1672 0.6657 0.047 Uiso 0.50 1 calc PR A 2
C12X C 0.0264(19) 0.1651(9) 0.766(3) 0.026(3) Uani 0.50 1 d P A 2
H12B H 0.0419 0.1423 0.7118 0.031 Uiso 0.50 1 calc PR A 2
C13X C 0.0966(9) 0.1841(4) 0.8700(15) 0.016(2) Uani 0.50 1 d P A 2
C14X C 0.1919(9) 0.1716(5) 0.900(2) 0.014(2) Uani 0.50 1 d P A 2
C15 C 0.2231(2) 0.13108(8) 0.8287(3) 0.0243(6) Uani 1 1 d . . .
H15A H 0.2890 0.1277 0.8104 0.029 Uiso 0.50 1 calc PR A 1
H15B H 0.1798 0.1333 0.7270 0.029 Uiso 0.50 1 calc PR A 1
H15C H 0.1914 0.1303 0.7200 0.029 Uiso 0.50 1 d PR A 2
H15D H 0.2923 0.1312 0.8339 0.029 Uiso 0.50 1 d PR A 2
C16 C 0.21428(19) 0.05602(8) 0.8281(3) 0.0218(5) Uani 1 1 d . . .
H16A H 0.2070 0.0324 0.8921 0.026 Uiso 1 1 calc R A .
H16B H 0.2806 0.0564 0.8097 0.026 Uiso 1 1 calc R . .
C17 C 0.14369(19) 0.05326(8) 0.6733(3) 0.0196(5) Uani 1 1 d . A .
C18 C 0.1719(2) 0.03968(8) 0.5384(3) 0.0233(5) Uani 1 1 d . . .
H18A H 0.2363 0.0325 0.5382 0.028 Uiso 1 1 calc R A .
C19 C 0.1010(2) 0.03703(8) 0.4029(3) 0.0250(6) Uani 1 1 d . A .
H19A H 0.1177 0.0279 0.3099 0.030 Uiso 1 1 calc R . .
C20 C 0.0060(2) 0.04786(8) 0.4047(3) 0.0249(6) Uani 1 1 d . . .
H20A H -0.0423 0.0459 0.3147 0.030 Uiso 1 1 calc R A .
C21 C -0.01519(19) 0.06191(8) 0.5472(3) 0.0218(5) Uani 1 1 d . A .
C22 C -0.1919(2) 0.07703(9) 0.4600(3) 0.0271(6) Uani 1 1 d . . .
C23 C -0.2761(2) 0.09591(11) 0.5181(4) 0.0360(7) Uani 1 1 d . . .
H23A H -0.3357 0.0832 0.4671 0.054 Uiso 1 1 calc R . .
H23B H -0.2787 0.1244 0.4944 0.054 Uiso 1 1 calc R . .
H23C H -0.2677 0.0922 0.6298 0.054 Uiso 1 1 calc R . .
C24 C 0.24234(19) 0.09261(8) 1.0848(3) 0.0217(5) Uani 1 1 d . . .
H24A H 0.3076 0.1039 1.0989 0.026 Uiso 1 1 calc R A .
H24B H 0.2475 0.0647 1.1210 0.026 Uiso 1 1 calc R . .
C25 C 0.18242(18) 0.11683(8) 1.1809(3) 0.0204(5) Uani 1 1 d . A .
C26 C 0.2248(2) 0.13882(8) 1.3127(3) 0.0237(6) Uani 1 1 d . . .
H26A H 0.2922 0.1399 1.3459 0.028 Uiso 1 1 calc R A .
C27 C 0.1626(2) 0.15927(8) 1.3930(3) 0.0261(6) Uani 1 1 d . A .
H27A H 0.1884 0.1744 1.4820 0.031 Uiso 1 1 calc R . .
C28 C 0.0628(2) 0.15733(8) 1.3420(3) 0.0257(6) Uani 1 1 d . . .
H28A H 0.0206 0.1708 1.3958 0.031 Uiso 1 1 calc R A .
C29 C 0.02728(19) 0.13451(8) 1.2069(3) 0.0214(5) Uani 1 1 d . A .
C30 C -0.1502(2) 0.14803(9) 1.1815(4) 0.0314(7) Uani 1 1 d . . .
C31 C -0.2451(2) 0.14093(12) 1.0706(4) 0.0420(8) Uani 1 1 d . . .
H31A H -0.2945 0.1342 1.1296 0.063 Uiso 1 1 calc R . .
H31B H -0.2380 0.1189 1.0010 0.063 Uiso 1 1 calc R . .
H31C H -0.2637 0.1651 1.0101 0.063 Uiso 1 1 calc R . .
O3 O 0.6509(4) 0.22586(15) 0.6141(6) 0.1291(19) Uani 1 1 d . . .
O4 O 0.6169(3) 0.20859(13) 0.8359(6) 0.1116(16) Uani 1 1 d . . .
H4O H 0.6384 0.2313 0.8616 0.167 Uiso 1 1 calc R . .
O5 O 0.45718(19) 0.10119(8) 0.4654(4) 0.0549(7) Uani 1 1 d . . .
H5O H 0.4248 0.0810 0.4345 0.082 Uiso 1 1 calc R . .
O6 O 0.4065(2) 0.08919(11) 0.6977(4) 0.0716(9) Uani 1 1 d . . .
C32 C 0.6246(8) 0.20161(17) 0.6956(8) 0.135(4) Uani 1 1 d . . .
C33 C 0.5535(4) 0.16800(14) 0.6113(6) 0.0711(14) Uani 1 1 d . . .
H33A H 0.5399 0.1667 0.5020 0.085 Uiso 1 1 calc R . .
C34 C 0.5144(3) 0.14258(17) 0.6904(6) 0.0682(13) Uani 1 1 d . . .
H34A H 0.5245 0.1458 0.7991 0.082 Uiso 1 1 calc R . .
C35 C 0.4537(3) 0.10811(14) 0.6192(5) 0.0547(10) Uani 1 1 d . . .
O7 O 0.65213(15) 0.02768(7) 0.1586(3) 0.0371(5) Uani 1 1 d . . .
H7B H 0.6909 0.0440 0.2075 0.056 Uiso 1 1 calc R . .
O8 O 0.55957(19) 0.08312(8) 0.1047(4) 0.0583(8) Uani 1 1 d . . .
C36 C 0.5716(2) 0.04696(10) 0.0913(4) 0.0339(7) Uani 1 1 d . . .
C37 C 0.4967(2) 0.01990(10) 0.0008(4) 0.0325(7) Uani 1 1 d . . .
H37A H 0.4414 0.0318 -0.0588 0.039 Uiso 1 1 calc R . .
O9 O 0.64820(14) -0.03781(6) 0.6555(2) 0.0295(5) Uani 1 1 d . . .
O10 O 0.65505(14) 0.02503(6) 0.7547(2) 0.0280(5) Uani 1 1 d . . .
H10O H 0.7197 0.0179 0.7958 0.042 Uiso 0.80(6) 1 d PR B 1
C38 C 0.61306(18) -0.00385(9) 0.6664(3) 0.0237(6) Uani 1 1 d . . .
C39 C 0.51646(19) 0.00749(9) 0.5704(3) 0.0275(6) Uani 1 1 d . . .
H39A H 0.4778 0.0260 0.6119 0.033 Uiso 1 1 calc R . .
O11 O 0.87086(13) 0.07014(6) 0.8946(2) 0.0231(4) Uani 1 1 d . . .
O12 O 0.81952(13) 0.00580(6) 0.8958(2) 0.0225(4) Uani 1 1 d . . .
H12O H 0.7646 0.0183 0.8554 0.034 Uiso 0.20(6) 1 d PR B 2
C40 C 0.88549(18) 0.03348(8) 0.9241(3) 0.0188(5) Uani 1 1 d . . .
C41 C 0.98652(17) 0.01940(8) 0.9943(3) 0.0183(5) Uani 1 1 d . . .
H41A H 1.0332 0.0390 1.0320 0.022 Uiso 1 1 calc R . .
O1W O 0.6989(2) 0.21472(10) 0.3225(6) 0.0983(14) Uani 1 1 d . . .
H1W1 H 0.7478 0.2047 0.2965 0.147 Uiso 1 1 d R . .
H2W1 H 0.7081 0.2167 0.4201 0.147 Uiso 1 1 d R . .
H1N1 H -0.112(3) 0.0812(11) 0.658(5) 0.039(10) Uiso 1 1 d . . .
H1N3 H 0.138(2) 0.0956(8) 0.911(3) 0.015(7) Uiso 1 1 d . . .
H1N5 H -0.085(2) 0.1148(10) 1.052(4) 0.029(9) Uiso 1 1 d . . .

loop_
_atom_site_aniso_label
_atom_site_aniso_U_11
_atom_site_aniso_U_22
_atom_site_aniso_U_33
_atom_site_aniso_U_23
_atom_site_aniso_U_13
_atom_site_aniso_U_12
O1 0.0267(10) 0.0425(12) 0.0255(11) 0.0031(9) -0.0071(8) -0.0044(9)
O2 0.0347(12) 0.0459(14) 0.0426(14) -0.0084(11) 0.0120(10) 0.0060(10)
N1 0.0229(11) 0.0324(13) 0.0168(11) 0.0036(10) -0.0008(9) 0.0022(9)
N2 0.0218(11) 0.0213(11) 0.0170(10) 0.0015(8) 0.0007(8) 0.0003(8)
N3 0.0164(10) 0.0228(11) 0.0165(10) -0.0017(8) 0.0014(8) -0.0001(8)
N4 0.0244(11) 0.0207(11) 0.0161(10) 0.0020(9) 0.0026(9) -0.0020(8)
N5 0.0225(11) 0.0287(12) 0.0233(12) 0.0014(10) 0.0041(9) 0.0002(9)
C1 0.024(9) 0.031(5) 0.020(6) -0.010(4) 0.007(7) -0.015(7)
C2 0.010(5) 0.042(6) 0.040(5) -0.006(4) 0.007(5) 0.006(4)
C3 0.017(4) 0.054(7) 0.043(5) -0.011(5) 0.000(4) -0.004(3)
C4 0.033(6) 0.055(8) 0.043(6) -0.019(5) -0.001(5) -0.019(5)
C5 0.042(8) 0.040(6) 0.030(6) -0.014(5) -0.011(8) -0.001(8)
C6 0.042(7) 0.028(5) 0.041(6) -0.001(4) 0.028(7) -0.006(6)
C7 0.040(7) 0.026(4) 0.026(5) -0.006(4) 0.018(5) -0.005(5)
C8 0.017(5) 0.020(4) 0.044(7) 0.007(4) 0.011(5) -0.002(5)
C9 0.042(8) 0.026(4) 0.062(10) 0.007(6) 0.023(6) 0.004(5)
C10 0.041(11) 0.044(11) 0.066(13) 0.017(10) 0.016(8) 0.021(7)
C11 0.029(6) 0.038(7) 0.050(8) 0.008(5) -0.010(5) 0.000(4)
C12 0.070(13) 0.022(10) 0.045(14) 0.010(8) 0.031(10) 0.018(8)
C13 0.021(6) 0.024(4) 0.018(6) 0.000(4) -0.005(4) -0.010(4)
C14 0.010(6) 0.028(4) 0.026(6) 0.009(3) 0.007(5) 0.007(5)
C1X 0.023(8) 0.033(5) 0.022(6) 0.000(4) 0.003(6) -0.018(7)
C2X 0.016(8) 0.041(7) 0.028(4) -0.003(4) -0.001(5) -0.010(5)
C3X 0.033(6) 0.053(8) 0.064(6) 0.010(6) -0.004(6) -0.011(5)
C4X 0.061(11) 0.046(10) 0.051(6) -0.003(6) -0.025(12) -0.022(11)
C5X 0.072(9) 0.034(6) 0.034(5) -0.008(4) -0.004(7) -0.018(6)
C6X 0.063(11) 0.022(6) 0.031(5) -0.011(4) 0.025(9) -0.017(8)
C7X 0.054(8) 0.017(4) 0.034(6) -0.001(4) 0.014(5) -0.003(6)
C8X 0.028(5) 0.023(4) 0.037(5) 0.006(4) 0.017(5) -0.001(5)
C9X 0.051(14) 0.026(7) 0.056(12) 0.002(7) 0.020(9) 0.012(8)
C10X 0.054(9) 0.036(6) 0.064(10) 0.017(7) 0.021(7) 0.022(6)
C11X 0.034(7) 0.025(5) 0.053(9) 0.009(5) -0.004(5) 0.005(4)
C12X 0.033(5) 0.015(6) 0.032(8) 0.004(5) 0.011(5) 0.005(4)
C13X 0.019(6) 0.012(3) 0.014(5) -0.003(4) -0.003(4) -0.005(4)
C14X 0.013(7) 0.014(4) 0.015(4) -0.003(3) 0.001(5) 0.000(4)
C15 0.0296(14) 0.0238(13) 0.0213(13) -0.0005(11) 0.0092(11) -0.0047(11)
C16 0.0211(12) 0.0236(13) 0.0189(12) -0.0027(10) -0.0004(10) 0.0036(10)
C17 0.0229(12) 0.0182(12) 0.0166(12) 0.0005(10) 0.0011(10) -0.0002(9)
C18 0.0247(13) 0.0225(13) 0.0229(13) -0.0019(11) 0.0048(11) 0.0008(10)
C19 0.0355(15) 0.0256(14) 0.0140(12) -0.0007(10) 0.0045(11) -0.0026(11)
C20 0.0311(14) 0.0260(14) 0.0155(12) 0.0008(10) -0.0007(11) -0.0039(11)
C21 0.0240(13) 0.0213(13) 0.0179(12) 0.0037(10) -0.0012(10) -0.0027(10)
C22 0.0229(13) 0.0293(15) 0.0263(14) 0.0089(12) -0.0020(11) -0.0028(11)
C23 0.0232(14) 0.0483(19) 0.0341(17) 0.0093(15) -0.0005(13) 0.0034(13)
C24 0.0205(12) 0.0244(13) 0.0175(12) -0.0022(10) -0.0030(10) -0.0004(10)
C25 0.0219(12) 0.0224(13) 0.0161(12) 0.0014(10) 0.0014(10) -0.0031(10)
C26 0.0259(13) 0.0263(14) 0.0174(12) -0.0013(11) 0.0002(10) -0.0035(10)
C27 0.0363(15) 0.0235(14) 0.0174(12) -0.0031(11) 0.0027(11) -0.0054(11)
C28 0.0336(15) 0.0232(14) 0.0215(13) -0.0023(11) 0.0081(11) 0.0002(11)
C29 0.0224(12) 0.0205(12) 0.0214(13) 0.0036(10) 0.0046(10) -0.0015(10)
C30 0.0256(14) 0.0324(16) 0.0375(17) 0.0065(14) 0.0091(13) 0.0028(12)
C31 0.0271(15) 0.055(2) 0.044(2) 0.0065(17) 0.0078(14) 0.0088(14)
O3 0.174(5) 0.087(3) 0.111(4) -0.013(3) -0.010(3) -0.036(3)
O4 0.079(3) 0.104(3) 0.137(4) -0.048(3) -0.016(3) 0.015(2)
O5 0.0373(14) 0.0528(17) 0.072(2) -0.0110(14) 0.0040(13) 0.0012(12)
O6 0.0472(16) 0.097(3) 0.078(2) 0.0194(19) 0.0306(16) 0.0199(16)
C32 0.280(11) 0.038(3) 0.060(4) -0.006(3) -0.036(5) 0.006(4)
C33 0.099(4) 0.052(3) 0.059(3) -0.005(2) 0.005(3) 0.022(3)
C34 0.046(2) 0.088(4) 0.069(3) -0.020(3) 0.009(2) 0.012(2)
C35 0.037(2) 0.071(3) 0.055(3) -0.010(2) 0.0058(18) 0.0099(19)
O7 0.0240(10) 0.0428(13) 0.0394(13) -0.0061(10) -0.0064(9) -0.0028(9)
O8 0.0391(14) 0.0408(15) 0.084(2) -0.0043(14) -0.0168(14) -0.0012(11)
C36 0.0260(14) 0.0420(18) 0.0319(16) -0.0001(14) 0.0006(12) -0.0015(13)
C37 0.0200(13) 0.0416(16) 0.0325(16) -0.0010(14) -0.0033(12) -0.0007(12)
O9 0.0221(9) 0.0353(11) 0.0276(11) 0.0030(9) -0.0044(8) 0.0015(8)
O10 0.0172(9) 0.0366(11) 0.0268(10) 0.0017(9) -0.0041(8) 0.0015(8)
C38 0.0147(11) 0.0389(16) 0.0165(12) 0.0057(11) 0.0004(9) -0.0009(10)
C39 0.0157(12) 0.0412(17) 0.0240(14) 0.0056(12) 0.0002(10) 0.0053(11)
O11 0.0220(9) 0.0232(10) 0.0220(9) 0.0012(8) -0.0010(7) -0.0001(7)
O12 0.0156(8) 0.0252(10) 0.0242(10) -0.0003(8) -0.0026(7) -0.0024(7)
C40 0.0177(11) 0.0267(13) 0.0109(11) -0.0005(10) -0.0002(9) 0.0007(9)
C41 0.0142(10) 0.0251(12) 0.0137(11) -0.0001(10) -0.0021(9) -0.0040(9)
O1W 0.0411(17) 0.064(2) 0.194(5) 0.008(2) 0.033(2) 0.0151(15)

loop_
_atom_type_symbol
_atom_type_description
_atom_type_scat_dispersion_real
_atom_type_scat_dispersion_imag
_atom_type_scat_source
C C 0.0033 0.0016 'International Tables Vol C Tables 4.2.6.8 and 6.1.1.4'
H H 0.0000 0.0000 'International Tables Vol C Tables 4.2.6.8 and 6.1.1.4'
N N 0.0061 0.0033 'International Tables Vol C Tables 4.2.6.8 and 6.1.1.4'
O O 0.0106 0.0060 'International Tables Vol C Tables 4.2.6.8 and 6.1.1.4'

loop_
_geom_angle_atom_site_label_1
_geom_angle_atom_site_label_2
_geom_angle_atom_site_label_3
_geom_angle
_geom_angle_site_symmetry_1
C22 N1 C21 128.6(3) .
C22 N1 H1N1 115(3) .
C21 N1 H1N1 116(3) .
C21 N2 C17 117.9(2) .
C16 N3 C24 112.2(2) .
C16 N3 C15 110.3(2) .
C24 N3 C15 113.3(2) .
C16 N3 H1N3 109(2) .
C24 N3 H1N3 106(2) .
C15 N3 H1N3 106(2) .
C29 N4 C25 118.4(2) .
C30 N5 C29 128.5(3) .
C30 N5 H1N5 114(2) .
C29 N5 H1N5 117(2) .
C6 C1 C14 119.2(15) .
C6 C1 C2 120.5(15) .
C14 C1 C2 120.2(19) .
C3 C2 C1 119.7(14) .
C3 C2 H2A 120.1 .
C1 C2 H2A 120.1 .
C2 C3 C4 121.6(9) .
C2 C3 H3A 119.2 .
C4 C3 H3A 119.2 .
C5 C4 C3 118.9(12) .
C5 C4 H4A 120.5 .
C3 C4 H4A 120.5 .
C4 C5 C6 121.6(13) .
C4 C5 H5A 119.2 .
C6 C5 H5A 119.2 .
C7 C6 C1 122.9(18) .
C7 C6 C5 119.2(17) .
C1 C6 C5 117.6(11) .
C6 C7 C8 120.2(15) .
C6 C7 H7A 119.9 .
C8 C7 H7A 119.9 .
C13 C8 C7 118.8(11) .
C13 C8 C9 120.1(11) .
C7 C8 C9 120.8(13) .
C10 C9 C8 122.5(18) .
C10 C9 H9A 118.7 .
C8 C9 H9A 118.7 .
C9 C10 C11 119.1(16) .
C9 C10 H10A 120.5 .
C11 C10 H10A 120.5 .
C12 C11 C10 118.9(15) .
C12 C11 H11A 120.6 .
C10 C11 H11A 120.6 .
C11 C12 C13 125.0(19) .
C11 C12 H12A 117.5 .
C13 C12 H12A 117.5 .
C8 C13 C14 122.1(13) .
C8 C13 C12 114.2(16) .
C14 C13 C12 124(2) .
C1 C14 C13 116.4(18) .
C1 C14 C15 127.1(14) .
C13 C14 C15 116.5(14) .
C14X C1X C2X 129(2) .
C14X C1X C6X 116.1(16) .
C2X C1X C6X 114.7(16) .
C3X C2X C1X 122.7(14) .
C3X C2X H2XA 118.7 .
C1X C2X H2XA 118.7 .
C2X C3X C4X 120.8(10) .
C2X C3X H3XA 119.6 .
C4X C3X H3XA 119.6 .
C5X C4X C3X 119.0(13) .
C5X C4X H4XA 120.5 .
C3X C4X H4XA 120.5 .
C4X C5X C6X 123.4(15) .
C4X C5X H5XA 118.3 .
C6X C5X H5XA 118.3 .
C7X C6X C5X 124.6(14) .
C7X C6X C1X 116.6(14) .
C5X C6X C1X 118.8(13) .
C8X C7X C6X 125.5(13) .
C8X C7X H7XA 117.3 .
C6X C7X H7XA 117.3 .
C7X C8X C9X 122.2(13) .
C7X C8X C13X 118.1(10) .
C9X C8X C13X 119.6(11) .
C10X C9X C8X 120.9(16) .
C10X C9X H9XA 119.5 .
C8X C9X H9XA 119.5 .
C9X C10X C11X 120.3(16) .
C9X C10X H10B 119.8 .
C11X C10X H10B 119.8 .
C10X C11X C12X 119.3(14) .
C10X C11X H11B 120.4 .
C12X C11X H11B 120.4 .
C13X C12X C11X 120.1(18) .
C13X C12X H12B 119.9 .
C11X C12X H12B 119.9 .
C12X C13X C14X 122.8(18) .
C12X C13X C8X 119.7(15) .
C14X C13X C8X 117.5(10) .
C13X C14X C1X 126.1(16) .
C13X C14X C15 121.0(13) .
C1X C14X C15 112.8(13) .
C14 C15 N3 112.5(8) .
N3 C15 C14X 112.2(7) .
C14 C15 H15A 109.1 .
N3 C15 H15A 109.1 .
C14X C15 H15A 120.4 .
C14 C15 H15B 109.1 .
N3 C15 H15B 109.1 .
C14X C15 H15B 97.0 .
H15A C15 H15B 107.8 .
C14 C15 H15C 118.5 .
N3 C15 H15C 109.9 .
C14X C15 H15C 107.4 .
H15A C15 H15C 96.3 .
C14 C15 H15D 97.1 .
N3 C15 H15D 109.4 .
C14X C15 H15D 109.4 .
H15B C15 H15D 119.3 .
H15C C15 H15D 108.5 .
N3 C16 C17 109.9(2) .
N3 C16 H16A 109.7 .
C17 C16 H16A 109.7 .
N3 C16 H16B 109.7 .
C17 C16 H16B 109.7 .
H16A C16 H16B 108.2 .
N2 C17 C18 123.6(2) .
N2 C17 C16 114.5(2) .
C18 C17 C16 121.9(2) .
C17 C18 C19 117.6(3) .
C17 C18 H18A 121.2 .
C19 C18 H18A 121.2 .
C20 C19 C18 120.5(3) .
C20 C19 H19A 119.7 .
C18 C19 H19A 119.7 .
C19 C20 C21 117.6(2) .
C19 C20 H20A 121.2 .
C21 C20 H20A 121.2 .
N2 C21 C20 122.8(3) .
N2 C21 N1 112.5(2) .
C20 C21 N1 124.7(2) .
O1 C22 N1 122.5(3) .
O1 C22 C23 122.5(3) .
N1 C22 C23 115.0(3) .
C22 C23 H23A 109.5 .
C22 C23 H23B 109.5 .
H23A C23 H23B 109.5 .
C22 C23 H23C 109.5 .
H23A C23 H23C 109.5 .
H23B C23 H23C 109.5 .
N3 C24 C25 110.1(2) .
N3 C24 H24A 109.6 .
C25 C24 H24A 109.6 .
N3 C24 H24B 109.6 .
C25 C24 H24B 109.6 .
H24A C24 H24B 108.2 .
N4 C25 C26 123.6(2) .
N4 C25 C24 114.2(2) .
C26 C25 C24 122.2(2) .
C25 C26 C27 117.2(3) .
C25 C26 H26A 121.4 .
C27 C26 H26A 121.4 .
C28 C27 C26 120.6(3) .
C28 C27 H27A 119.7 .
C26 C27 H27A 119.7 .
C27 C28 C29 117.8(3) .
C27 C28 H28A 121.1 .
C29 C28 H28A 121.1 .
N4 C29 N5 112.6(2) .
N4 C29 C28 122.4(2) .
N5 C29 C28 125.0(3) .
O2 C30 N5 122.7(3) .
O2 C30 C31 122.4(3) .
N5 C30 C31 114.9(3) .
C30 C31 H31A 109.5 .
C30 C31 H31B 109.5 .
H31A C31 H31B 109.5 .
C30 C31 H31C 109.5 .
H31A C31 H31C 109.5 .
H31B C31 H31C 109.5 .
C32 O4 H4O 109.5 .
C35 O5 H5O 109.5 .
O3 C32 O4 123.5(6) .
O3 C32 C33 116.4(6) .
O4 C32 C33 114.4(8) .
C34 C33 C32 120.9(5) .
C34 C33 H33A 119.6 .
C32 C33 H33A 119.6 .
C33 C34 C35 123.5(5) .
C33 C34 H34A 118.2 .
C35 C34 H34A 118.2 .
O6 C35 O5 126.2(4) .
O6 C35 C34 119.5(4) .
O5 C35 C34 114.2(4) .
C36 O7 H7B 109.5 .
O8 C36 O7 123.4(3) .
O8 C36 C37 123.1(3) .
O7 C36 C37 113.5(3) .
C37 C37 C36 124.2(4) 3_655
C37 C37 H37A 117.9 3_655
C36 C37 H37A 117.9 .
C38 O10 H10O 109.8 .
O9 C38 O10 124.9(2) .
O9 C38 C39 121.1(3) .
O10 C38 C39 114.0(3) .
C39 C39 C38 122.8(3) 3_656
C39 C39 H39A 118.6 3_656
C38 C39 H39A 118.6 .
C40 O12 H12O 106.5 .
O11 C40 O12 124.4(2) .
O11 C40 C41 119.3(2) .
O12 C40 C41 116.3(2) .
C41 C41 C40 123.9(3) 3_757
C41 C41 H41A 118.0 3_757
C40 C41 H41A 118.0 .
H1W1 O1W H2W1 109.3 .

loop_
_geom_bond_atom_site_label_1
_geom_bond_atom_site_label_2
_geom_bond_distance
_geom_bond_site_symmetry_2
O1 C22 1.232(4) .
O2 C30 1.231(4) .
N1 C22 1.359(4) .
N1 C21 1.403(4) .
N1 H1N1 0.82(4) .
N2 C21 1.338(3) .
N2 C17 1.341(3) .
N3 C16 1.498(3) .
N3 C24 1.504(3) .
N3 C15 1.515(3) .
N3 H1N3 0.80(3) .
N4 C29 1.337(3) .
N4 C25 1.337(3) .
N5 C30 1.367(4) .
N5 C29 1.394(3) .
N5 H1N5 0.89(4) .
C1 C6 1.39(4) .
C1 C14 1.44(2) .
C1 C2 1.442(17) .
C2 C3 1.34(2) .
C2 H2A 0.9300 .
C3 C4 1.430(19) .
C3 H3A 0.9300 .
C4 C5 1.358(13) .
C4 H4A 0.9300 .
C5 C6 1.45(2) .
C5 H5A 0.9300 .
C6 C7 1.378(12) .
C7 C8 1.396(13) .
C7 H7A 0.9300 .
C8 C13 1.39(2) .
C8 C9 1.440(17) .
C9 C10 1.327(17) .
C9 H9A 0.9300 .
C10 C11 1.46(2) .
C10 H10A 0.9300 .
C11 C12 1.29(4) .
C11 H11A 0.9300 .
C12 C13 1.49(3) .
C12 H12A 0.9300 .
C13 C14 1.457(18) .
C14 C15 1.46(2) .
C1X C14X 1.39(2) .
C1X C2X 1.395(16) .
C1X C6X 1.51(4) .
C2X C3X 1.37(2) .
C2X H2XA 0.9300 .
C3X C4X 1.43(2) .
C3X H3XA 0.9300 .
C4X C5X 1.310(16) .
C4X H4XA 0.9300 .
C5X C6X 1.39(2) .
C5X H5XA 0.9300 .
C6X C7X 1.387(16) .
C7X C8X 1.372(13) .
C7X H7XA 0.9300 .
C8X C9X 1.407(16) .
C8X C13X 1.46(2) .
C9X C10X 1.359(17) .
C9X H9XA 0.9300 .
C10X C11X 1.43(3) .
C10X H10B 0.9300 .
C11X C12X 1.45(3) .
C11X H11B 0.9300 .
C12X C13X 1.35(2) .
C12X H12B 0.9300 .
C13X C14X 1.371(15) .
C14X C15 1.566(16) .
C15 H15A 0.9700 .
C15 H15B 0.9700 .
C15 H15C 0.9600 .
C15 H15D 0.9601 .
C16 C17 1.506(4) .
C16 H16A 0.9700 .
C16 H16B 0.9700 .
C17 C18 1.378(4) .
C18 C19 1.385(4) .
C18 H18A 0.9300 .
C19 C20 1.378(4) .
C19 H19A 0.9300 .
C20 C21 1.401(4) .
C20 H20A 0.9300 .
C22 C23 1.500(4) .
C23 H23A 0.9600 .
C23 H23B 0.9600 .
C23 H23C 0.9600 .
C24 C25 1.515(4) .
C24 H24A 0.9700 .
C24 H24B 0.9700 .
C25 C26 1.384(4) .
C26 C27 1.387(4) .
C26 H26A 0.9300 .
C27 C28 1.381(4) .
C27 H27A 0.9300 .
C28 C29 1.398(4) .
C28 H28A 0.9300 .
C30 C31 1.499(5) .
C31 H31A 0.9600 .
C31 H31B 0.9600 .
C31 H31C 0.9600 .
O3 C32 1.170(9) .
O4 C32 1.261(8) .
O4 H4O 0.8200 .
O5 C35 1.361(5) .
O5 H5O 0.8200 .
O6 C35 1.207(5) .
C32 C33 1.570(9) .
C33 C34 1.269(7) .
C33 H33A 0.9300 .
C34 C35 1.479(6) .
C34 H34A 0.9300 .
O7 C36 1.325(4) .
O7 H7B 0.8200 .
O8 C36 1.210(4) .
C36 C37 1.479(4) .
C37 C37 1.313(6) 3_655
C37 H37A 0.9300 .
O9 C38 1.231(4) .
O10 C38 1.288(3) .
O10 H10O 0.9349 .
C38 C39 1.490(4) .
C39 C39 1.313(6) 3_656
C39 H39A 0.9300 .
O11 C40 1.242(3) .
O12 C40 1.286(3) .
O12 H12O 0.8814 .
C40 C41 1.499(3) .
C41 C41 1.329(5) 3_757
C41 H41A 0.9300 .
O1W H1W1 0.8284 .
O1W H2W1 0.8330 .

loop_
_geom_torsion_atom_site_label_1
_geom_torsion_atom_site_label_2
_geom_torsion_atom_site_label_3
_geom_torsion_atom_site_label_4
_geom_torsion
_geom_torsion_site_symmetry_4
C6 C1 C2 C3 1(3) .
C14 C1 C2 C3 -176(2) .
C1 C2 C3 C4 1(2) .
C2 C3 C4 C5 -2(2) .
C3 C4 C5 C6 1(3) .
C14 C1 C6 C7 2(3) .
C2 C1 C6 C7 -175.4(19) .
C14 C1 C6 C5 175.7(19) .
C2 C1 C6 C5 -1(3) .
C4 C5 C6 C7 174.7(17) .
C4 C5 C6 C1 1(3) .
C1 C6 C7 C8 -7(3) .
C5 C6 C7 C8 179.6(14) .
C6 C7 C8 C13 7(2) .
C6 C7 C8 C9 -179.6(17) .
C13 C8 C9 C10 -3(3) .
C7 C8 C9 C10 -176.9(17) .
C8 C9 C10 C11 0(3) .
C9 C10 C11 C12 2(3) .
C10 C11 C12 C13 -2(4) .
C7 C8 C13 C14 -2(2) .
C9 C8 C13 C14 -175.8(16) .
C7 C8 C13 C12 177.1(18) .
C9 C8 C13 C12 3(2) .
C11 C12 C13 C8 -1(4) .
C11 C12 C13 C14 178(3) .
C6 C1 C14 C13 3(3) .
C2 C1 C14 C13 179.9(17) .
C6 C1 C14 C15 -175.1(19) .
C2 C1 C14 C15 2(3) .
C8 C13 C14 C1 -3(3) .
C12 C13 C14 C1 178(2) .
C8 C13 C14 C15 175.4(14) .
C12 C13 C14 C15 -4(3) .
C14X C1X C2X C3X -179(2) .
C6X C1X C2X C3X 2(3) .
C1X C2X C3X C4X 2(2) .
C2X C3X C4X C5X -8(2) .
C3X C4X C5X C6X 9(3) .
C4X C5X C6X C7X 175.5(17) .
C4X C5X C6X C1X -5(3) .
C14X C1X C6X C7X -1(3) .
C2X C1X C6X C7X 178.9(16) .
C14X C1X C6X C5X 179.8(18) .
C2X C1X C6X C5X 0(3) .
C5X C6X C7X C8X 179.1(16) .
C1X C6X C7X C8X 0(2) .
C6X C7X C8X C9X -178.7(15) .
C6X C7X C8X C13X 0(2) .
C7X C8X C9X C10X 177.7(16) .
C13X C8X C9X C10X -1(2) .
C8X C9X C10X C11X 1(3) .
C9X C10X C11X C12X 0(3) .
C10X C11X C12X C13X -1(4) .
C11X C12X C13X C14X -180(2) .
C11X C12X C13X C8X 2(3) .
C7X C8X C13X C12X -179.3(19) .
C9X C8X C13X C12X -1(2) .
C7X C8X C13X C14X 2(2) .
C9X C8X C13X C14X -179.5(15) .
C12X C13X C14X C1X 178(2) .
C8X C13X C14X C1X -4(3) .
C12X C13X C14X C15 -7(3) .
C8X C13X C14X C15 171.8(12) .
C2X C1X C14X C13X -176.9(19) .
C6X C1X C14X C13X 3(3) .
C2X C1X C14X C15 7(3) .
C6X C1X C14X C15 -172.8(15) .
C1 C14 C15 N3 96(2) .
C13 C14 C15 N3 -82.2(15) .
C1 C14 C15 C14X -173(8) .
C13 C14 C15 C14X 9(5) .
C16 N3 C15 C14 -172.7(6) .
C24 N3 C15 C14 -45.9(6) .
C16 N3 C15 C14X 172.5(5) .
C24 N3 C15 C14X -60.8(6) .
C13X C14X C15 C14 -170(7) .
C1X C14X C15 C14 6(5) .
C13X C14X C15 N3 -76.3(16) .
C1X C14X C15 N3 99.6(16) .
C24 N3 C16 C17 163.6(2) .
C15 N3 C16 C17 -69.1(3) .
C21 N2 C17 C18 1.1(4) .
C21 N2 C17 C16 -178.2(2) .
N3 C16 C17 N2 -40.3(3) .
N3 C16 C17 C18 140.4(3) .
N2 C17 C18 C19 -1.2(4) .
C16 C17 C18 C19 178.0(2) .
C17 C18 C19 C20 0.3(4) .
C18 C19 C20 C21 0.7(4) .
C17 N2 C21 C20 0.0(4) .
C17 N2 C21 N1 -178.7(2) .
C19 C20 C21 N2 -0.9(4) .
C19 C20 C21 N1 177.6(3) .
C22 N1 C21 N2 -179.9(3) .
C22 N1 C21 C20 1.4(5) .
C21 N1 C22 O1 1.4(5) .
C21 N1 C22 C23 -176.0(3) .
C16 N3 C24 C25 -149.3(2) .
C15 N3 C24 C25 85.0(3) .
C29 N4 C25 C26 1.3(4) .
C29 N4 C25 C24 179.8(2) .
N3 C24 C25 N4 36.3(3) .
N3 C24 C25 C26 -145.2(2) .
N4 C25 C26 C27 -0.5(4) .
C24 C25 C26 C27 -178.9(2) .
C25 C26 C27 C28 0.1(4) .
C26 C27 C28 C29 -0.6(4) .
C25 N4 C29 N5 177.6(2) .
C25 N4 C29 C28 -1.8(4) .
C30 N5 C29 N4 -177.6(3) .
C30 N5 C29 C28 1.8(4) .
C27 C28 C29 N4 1.4(4) .
C27 C28 C29 N5 -177.9(3) .
C29 N5 C30 O2 -5.1(5) .
C29 N5 C30 C31 173.7(3) .
O3 C32 C33 C34 -173.8(7) .
O4 C32 C33 C34 -19.6(9) .
C32 C33 C34 C35 -174.6(5) .
C33 C34 C35 O6 -168.2(5) .
C33 C34 C35 O5 11.5(6) .
O8 C36 C37 C37 -171.8(4) 3_655
O7 C36 C37 C37 6.9(6) 3_655
O9 C38 C39 C39 -30.9(5) 3_656
O10 C38 C39 C39 147.3(4) 3_656
O11 C40 C41 C41 -168.2(3) 3_757
O12 C40 C41 C41 10.5(4) 3_757
